data_7062750
loop_
_publ_author_name
'D&#x2019;Arcy, Kenneth'
'Sch\"afer, Tim'
'De Franco, Michele'
'Ricco, Raffaele'
'Gandin, Valentina'
'Sanz Miguel, Pablo J.'
'Montagner, Diego'

_publ_section_title
;
 Unusual tellurium(iv) mediated cyclisation diols into dihydroxazoles with
 potential anticancer activity
;
_journal_issue 39
_journal_name_full 'New Journal of Chemistry'
_journal_page_first 18485
_journal_page_last 18491
_journal_paper_doi 10.1039/D3NJ03186A
_journal_volume 47
_journal_year 2023
_chemical_formula_moiety '2(C8 H16 N O), Cl6 Te, 2(C3 H7 N O)'
_chemical_formula_sum 'C22 H46 Cl6 N4 O4 Te'
_chemical_formula_weight 770.93
_space_group_crystal_system orthorhombic
_space_group_IT_number 61
_space_group_name_Hall '-P 2ac 2ab'
_space_group_name_H-M_alt 'P b c a'
_atom_sites_solution_hydrogens geom
_audit_creation_method SHELXL-2014/7
_audit_update_record
;
2023-05-17 deposited with the CCDC.	2023-09-21 downloaded from the CCDC.
;
_cell_angle_alpha 90
_cell_angle_beta 90
_cell_angle_gamma 90
_cell_formula_units_Z 4
_cell_length_a 15.5390(14)
_cell_length_b 12.2853(11)
_cell_length_c 17.8374(16)
_cell_measurement_reflns_used 9033
_cell_measurement_temperature 100(2)
_cell_measurement_theta_max 29.22
_cell_measurement_theta_min 2.28
_cell_volume 3405.2(5)
_computing_cell_refinement 'Bruker SAINT'
_computing_data_collection 'Bruker APEX2'
_computing_data_reduction 'Bruker SAINT'
_computing_molecular_graphics 'Bruker SHELXTL'
_computing_publication_material 'Bruker SHELXTL'
_computing_structure_refinement 'SHELXL-2014/7 (Sheldrick, 2014)'
_computing_structure_solution 'SHELXS-97 (Sheldrick 2008)'
_diffrn_ambient_temperature 100(2)
_diffrn_measured_fraction_theta_full 1.000
_diffrn_measured_fraction_theta_max 0.998
_diffrn_measurement_device_type 'Bruker APEX-II CCD'
_diffrn_measurement_method '\f and \w scans'
_diffrn_radiation_type MoK\a
_diffrn_radiation_wavelength 0.71073
_diffrn_reflns_av_R_equivalents 0.0454
_diffrn_reflns_av_unetI/netI 0.0174
_diffrn_reflns_Laue_measured_fraction_full 1.000
_diffrn_reflns_Laue_measured_fraction_max 0.998
_diffrn_reflns_limit_h_max 21
_diffrn_reflns_limit_h_min -21
_diffrn_reflns_limit_k_max 16
_diffrn_reflns_limit_k_min -16
_diffrn_reflns_limit_l_max 24
_diffrn_reflns_limit_l_min -24
_diffrn_reflns_number 74355
_diffrn_reflns_point_group_measured_fraction_full 1.000
_diffrn_reflns_point_group_measured_fraction_max 0.998
_diffrn_reflns_theta_full 25.000
_diffrn_reflns_theta_max 29.249
_diffrn_reflns_theta_min 2.284
_exptl_absorpt_coefficient_mu 1.377
_exptl_absorpt_correction_T_max 0.739
_exptl_absorpt_correction_T_min 0.557
_exptl_absorpt_correction_type multi-scan
_exptl_absorpt_process_details sadabs
_exptl_crystal_colour yellow
_exptl_crystal_density_diffrn 1.504
_exptl_crystal_description blocks
_exptl_crystal_F_000 1568
_exptl_crystal_size_max 0.320
_exptl_crystal_size_mid 0.250
_exptl_crystal_size_min 0.220
_refine_diff_density_max 0.706
_refine_diff_density_min -0.610
_refine_diff_density_rms 0.069
_refine_ls_extinction_method none
_refine_ls_goodness_of_fit_ref 1.051
_refine_ls_hydrogen_treatment constr
_refine_ls_matrix_type full
_refine_ls_number_parameters 176
_refine_ls_number_reflns 4631
_refine_ls_number_restraints 0
_refine_ls_restrained_S_all 1.051
_refine_ls_R_factor_all 0.0284
_refine_ls_R_factor_gt 0.0208
_refine_ls_shift/su_max 0.000
_refine_ls_shift/su_mean 0.000
_refine_ls_structure_factor_coef Fsqd
_refine_ls_weighting_details 'w=1/[\s^2^(Fo^2^)+(0.0263P)^2^+1.7899P] where P=(Fo^2^+2Fc^2^)/3'
_refine_ls_weighting_scheme calc
_refine_ls_wR_factor_gt 0.0506
_refine_ls_wR_factor_ref 0.0550
_reflns_Friedel_coverage 0.000
_reflns_number_gt 3948
_reflns_number_total 4631
_reflns_threshold_expression 'I > 2\s(I)'
_cod_data_source_file d3nj03186a2.cif
_cod_data_source_block 1_CCDC2
_cod_depositor_comments 'Adding full bibliography for 7062748--7062750.cif.'
_cod_database_code 7062750
_shelx_shelxl_version_number 2014/7
_shelx_space_group_comment
;
The symmetry employed for this shelxl refinement is uniquely defined
by the following loop, which should always be used as a source of
symmetry information in preference to the above space-group names.
They are only intended as comments.
;
_shelx_estimated_absorpt_t_min 0.667
_shelx_estimated_absorpt_t_max 0.752

loop_
_space_group_symop_operation_xyz
'x, y, z'
'-x+1/2, -y, z+1/2'
'-x, y+1/2, -z+1/2'
'x+1/2, -y+1/2, -z'
'-x, -y, -z'
'x-1/2, y, -z-1/2'
'x, -y-1/2, z-1/2'
'-x-1/2, y-1/2, z'

loop_
_atom_site_label
_atom_site_type_symbol
_atom_site_fract_x
_atom_site_fract_y
_atom_site_fract_z
_atom_site_U_iso_or_equiv
_atom_site_adp_type
_atom_site_occupancy
_atom_site_site_symmetry_order
_atom_site_calc_flag
_atom_site_refinement_flags_posn
_atom_site_refinement_flags_adp
_atom_site_refinement_flags_occupancy
_atom_site_disorder_assembly
_atom_site_disorder_group
Te1 Te 0.0000 0.0000 0.0000 0.01280(4) Uani 1 2 d S . P . .
Cl1 Cl -0.10465(2) -0.14194(3) 0.04959(2) 0.02246(8) Uani 1 1 d . . . . .
Cl2 Cl 0.12447(2) -0.09890(3) 0.06203(2) 0.02080(8) Uani 1 1 d . . . . .
Cl3 Cl -0.02296(2) 0.11634(3) 0.11665(2) 0.02150(8) Uani 1 1 d . . . . .
O11 O 0.01522(7) 0.58018(10) 0.13565(7) 0.0237(2) Uani 1 1 d . . . . .
C12 C 0.04634(9) 0.61920(12) 0.07716(9) 0.0188(3) Uani 1 1 d . . . . .
H12 H 0.0298 0.6909 0.0635 0.023 Uiso 1 1 calc R U . . .
N13 N 0.10101(8) 0.56721(11) 0.03280(7) 0.0192(3) Uani 1 1 d . . . . .
C14 C 0.13052(11) 0.45736(14) 0.05023(9) 0.0261(3) Uani 1 1 d . . . . .
H141 H 0.1166 0.4401 0.1025 0.039 Uiso 1 1 calc R U . . .
H142 H 0.1929 0.4530 0.0429 0.039 Uiso 1 1 calc R U . . .
H143 H 0.1019 0.4052 0.0170 0.039 Uiso 1 1 calc R U . . .
C15 C 0.13325(13) 0.61785(15) -0.03557(10) 0.0316(4) Uani 1 1 d . . . . .
H151 H 0.1150 0.6942 -0.0372 0.047 Uiso 1 1 calc R U . . .
H152 H 0.1102 0.5793 -0.0793 0.047 Uiso 1 1 calc R U . . .
H153 H 0.1962 0.6142 -0.0362 0.047 Uiso 1 1 calc R U . . .
O1 O 0.18082(6) 0.31418(8) 0.22832(6) 0.0163(2) Uani 1 1 d . . . . .
C2 C 0.23116(9) 0.20975(11) 0.21940(8) 0.0153(3) Uani 1 1 d . . . . .
C3 C 0.18726(9) 0.13560(11) 0.27903(8) 0.0153(3) Uani 1 1 d . . . . .
N4 N 0.10269(7) 0.19072(10) 0.28467(7) 0.0150(2) Uani 1 1 d . . . . .
H4 H 0.0559 0.1603 0.3028 0.018 Uiso 1 1 calc R U . . .
C5 C 0.10654(9) 0.28899(12) 0.25962(8) 0.0154(3) Uani 1 1 d . . . . .
C6 C 0.32491(9) 0.23528(12) 0.23388(9) 0.0200(3) Uani 1 1 d . . . . .
H61 H 0.3458 0.2864 0.1958 0.030 Uiso 1 1 calc R U . . .
H62 H 0.3587 0.1680 0.2315 0.030 Uiso 1 1 calc R U . . .
H63 H 0.3310 0.2680 0.2837 0.030 Uiso 1 1 calc R U . . .
C7 C 0.21600(10) 0.17584(13) 0.13858(8) 0.0219(3) Uani 1 1 d . . . . .
H71 H 0.2368 0.2332 0.1049 0.033 Uiso 1 1 calc R U . . .
H72 H 0.1543 0.1644 0.1303 0.033 Uiso 1 1 calc R U . . .
H73 H 0.2472 0.1081 0.1283 0.033 Uiso 1 1 calc R U . . .
C8 C 0.22924(10) 0.14048(13) 0.35664(8) 0.0210(3) Uani 1 1 d . . . . .
H81 H 0.1927 0.1026 0.3930 0.031 Uiso 1 1 calc R U . . .
H82 H 0.2361 0.2167 0.3718 0.031 Uiso 1 1 calc R U . . .
H83 H 0.2858 0.1053 0.3547 0.031 Uiso 1 1 calc R U . . .
C9 C 0.17512(11) 0.01839(12) 0.25389(10) 0.0226(3) Uani 1 1 d . . . . .
H91 H 0.1452 -0.0225 0.2932 0.034 Uiso 1 1 calc R U . . .
H92 H 0.2315 -0.0148 0.2445 0.034 Uiso 1 1 calc R U . . .
H93 H 0.1409 0.0169 0.2078 0.034 Uiso 1 1 calc R U . . .
C10 C 0.03776(10) 0.37189(13) 0.26201(9) 0.0226(3) Uani 1 1 d . . . . .
H101 H -0.0099 0.3453 0.2929 0.034 Uiso 1 1 calc R U . . .
H102 H 0.0171 0.3861 0.2110 0.034 Uiso 1 1 calc R U . . .
H103 H 0.0605 0.4393 0.2836 0.034 Uiso 1 1 calc R U . . .

loop_
_atom_site_aniso_label
_atom_site_aniso_U_11
_atom_site_aniso_U_22
_atom_site_aniso_U_33
_atom_site_aniso_U_23
_atom_site_aniso_U_13
_atom_site_aniso_U_12
Te1 0.01250(7) 0.01278(7) 0.01312(7) 0.00201(4) -0.00058(4) -0.00051(4)
Cl1 0.02218(17) 0.02281(18) 0.02240(18) 0.00572(14) 0.00026(14) -0.00679(14)
Cl2 0.01942(16) 0.01993(17) 0.02304(18) 0.00251(14) -0.00530(13) 0.00247(13)
Cl3 0.02144(17) 0.02355(18) 0.01952(17) -0.00336(14) 0.00092(14) 0.00066(14)
O11 0.0237(5) 0.0227(6) 0.0245(6) -0.0016(5) 0.0077(4) 0.0030(4)
C12 0.0172(6) 0.0173(7) 0.0220(7) -0.0027(6) -0.0005(6) 0.0006(5)
N13 0.0198(6) 0.0195(6) 0.0182(6) -0.0006(5) 0.0025(5) 0.0018(5)
C14 0.0286(8) 0.0245(8) 0.0253(8) -0.0006(7) 0.0029(7) 0.0101(7)
C15 0.0429(10) 0.0286(9) 0.0232(8) 0.0016(7) 0.0128(7) 0.0007(8)
O1 0.0148(5) 0.0131(5) 0.0209(5) 0.0016(4) 0.0025(4) -0.0001(4)
C2 0.0155(6) 0.0131(6) 0.0174(7) -0.0005(5) 0.0024(5) 0.0011(5)
C3 0.0149(6) 0.0131(6) 0.0179(7) -0.0003(5) 0.0027(5) 0.0010(5)
N4 0.0132(5) 0.0156(6) 0.0162(6) -0.0009(4) 0.0026(4) -0.0012(4)
C5 0.0150(6) 0.0178(7) 0.0136(6) -0.0020(5) 0.0001(5) -0.0005(5)
C6 0.0146(6) 0.0197(7) 0.0256(8) 0.0022(6) 0.0024(6) -0.0005(5)
C7 0.0238(7) 0.0247(8) 0.0173(7) -0.0013(6) 0.0036(6) -0.0028(6)
C8 0.0222(7) 0.0228(7) 0.0180(7) 0.0033(6) 0.0005(6) 0.0016(6)
C9 0.0281(8) 0.0133(7) 0.0264(8) -0.0017(6) 0.0064(7) -0.0014(6)
C10 0.0194(7) 0.0224(7) 0.0261(8) 0.0026(6) 0.0027(6) 0.0071(6)

loop_
_atom_type_symbol
_atom_type_description
_atom_type_scat_dispersion_real
_atom_type_scat_dispersion_imag
_atom_type_scat_source
C C 0.0033 0.0016 'International Tables Vol C Tables 4.2.6.8 and 6.1.1.4'
H H 0.0000 0.0000 'International Tables Vol C Tables 4.2.6.8 and 6.1.1.4'
N N 0.0061 0.0033 'International Tables Vol C Tables 4.2.6.8 and 6.1.1.4'
O O 0.0106 0.0060 'International Tables Vol C Tables 4.2.6.8 and 6.1.1.4'
Cl Cl 0.1484 0.1585 'International Tables Vol C Tables 4.2.6.8 and 6.1.1.4'
Te Te -0.5308 1.6751 'International Tables Vol C Tables 4.2.6.8 and 6.1.1.4'

loop_
_geom_angle_atom_site_label_1
_geom_angle_atom_site_label_2
_geom_angle_atom_site_label_3
_geom_angle
_geom_angle_site_symmetry_1
_geom_angle_site_symmetry_3
_geom_angle_publ_flag
Cl2 Te1 Cl2 180.0 . 5 ?
Cl2 Te1 Cl1 90.424(13) . . ?
Cl2 Te1 Cl1 89.574(13) 5 . ?
Cl2 Te1 Cl1 89.575(14) . 5 ?
Cl2 Te1 Cl1 90.427(13) 5 5 ?
Cl1 Te1 Cl1 180.0 . 5 ?
Cl2 Te1 Cl3 91.102(13) . . ?
Cl2 Te1 Cl3 88.897(13) 5 . ?
Cl1 Te1 Cl3 90.634(13) . . ?
Cl1 Te1 Cl3 89.367(13) 5 . ?
Cl2 Te1 Cl3 88.900(13) . 5 ?
Cl2 Te1 Cl3 91.101(13) 5 5 ?
Cl1 Te1 Cl3 89.366(13) . 5 ?
Cl1 Te1 Cl3 90.634(13) 5 5 ?
Cl3 Te1 Cl3 180.0 . 5 ?
O11 C12 N13 124.29(14) . . ?
O11 C12 H12 117.9 . . ?
N13 C12 H12 117.9 . . ?
C12 N13 C15 120.94(14) . . ?
C12 N13 C14 121.35(13) . . ?
C15 N13 C14 117.71(13) . . ?
N13 C14 H141 109.5 . . ?
N13 C14 H142 109.5 . . ?
H141 C14 H142 109.5 . . ?
N13 C14 H143 109.5 . . ?
H141 C14 H143 109.5 . . ?
H142 C14 H143 109.5 . . ?
N13 C15 H151 109.5 . . ?
N13 C15 H152 109.5 . . ?
H151 C15 H152 109.5 . . ?
N13 C15 H153 109.5 . . ?
H151 C15 H153 109.5 . . ?
H152 C15 H153 109.5 . . ?
C5 O1 C2 107.36(10) . . ?
O1 C2 C6 107.73(11) . . ?
O1 C2 C7 104.63(11) . . ?
C6 C2 C7 111.61(12) . . ?
O1 C2 C3 101.41(10) . . ?
C6 C2 C3 115.25(12) . . ?
C7 C2 C3 114.82(12) . . ?
N4 C3 C9 110.06(12) . . ?
N4 C3 C8 107.37(11) . . ?
C9 C3 C8 110.89(12) . . ?
N4 C3 C2 99.64(11) . . ?
C9 C3 C2 114.01(12) . . ?
C8 C3 C2 114.06(12) . . ?
C5 N4 C3 111.31(12) . . ?
C5 N4 H4 124.3 . . ?
C3 N4 H4 124.3 . . ?
N4 C5 O1 114.03(13) . . ?
N4 C5 C10 127.05(13) . . ?
O1 C5 C10 118.92(13) . . ?
C2 C6 H61 109.5 . . ?
C2 C6 H62 109.5 . . ?
H61 C6 H62 109.5 . . ?
C2 C6 H63 109.5 . . ?
H61 C6 H63 109.5 . . ?
H62 C6 H63 109.5 . . ?
C2 C7 H71 109.5 . . ?
C2 C7 H72 109.5 . . ?
H71 C7 H72 109.5 . . ?
C2 C7 H73 109.5 . . ?
H71 C7 H73 109.5 . . ?
H72 C7 H73 109.5 . . ?
C3 C8 H81 109.5 . . ?
C3 C8 H82 109.5 . . ?
H81 C8 H82 109.5 . . ?
C3 C8 H83 109.5 . . ?
H81 C8 H83 109.5 . . ?
H82 C8 H83 109.5 . . ?
C3 C9 H91 109.5 . . ?
C3 C9 H92 109.5 . . ?
H91 C9 H92 109.5 . . ?
C3 C9 H93 109.5 . . ?
H91 C9 H93 109.5 . . ?
H92 C9 H93 109.5 . . ?
C5 C10 H101 109.5 . . ?
C5 C10 H102 109.5 . . ?
H101 C10 H102 109.5 . . ?
C5 C10 H103 109.5 . . ?
H101 C10 H103 109.5 . . ?
H102 C10 H103 109.5 . . ?

loop_
_geom_bond_atom_site_label_1
_geom_bond_atom_site_label_2
_geom_bond_distance
_geom_bond_site_symmetry_2
_geom_bond_publ_flag
Te1 Cl2 2.5380(4) . ?
Te1 Cl2 2.5381(4) 5 ?
Te1 Cl1 2.5431(4) . ?
Te1 Cl1 2.5432(4) 5 ?
Te1 Cl3 2.5494(4) . ?
Te1 Cl3 2.5495(4) 5 ?
O11 C12 1.2459(19) . ?
C12 N13 1.3250(19) . ?
C12 H12 0.9500 . ?
N13 C15 1.458(2) . ?
N13 C14 1.459(2) . ?
C14 H141 0.9800 . ?
C14 H142 0.9800 . ?
C14 H143 0.9800 . ?
C15 H151 0.9800 . ?
C15 H152 0.9800 . ?
C15 H153 0.9800 . ?
O1 C5 1.3191(17) . ?
O1 C2 1.5111(17) . ?
C2 C6 1.512(2) . ?
C2 C7 1.519(2) . ?
C2 C3 1.5577(19) . ?
C3 N4 1.4817(17) . ?
C3 C9 1.520(2) . ?
C3 C8 1.531(2) . ?
N4 C5 1.2887(19) . ?
N4 H4 0.8800 . ?
C5 C10 1.477(2) . ?
C6 H61 0.9800 . ?
C6 H62 0.9800 . ?
C6 H63 0.9800 . ?
C7 H71 0.9800 . ?
C7 H72 0.9800 . ?
C7 H73 0.9800 . ?
C8 H81 0.9800 . ?
C8 H82 0.9800 . ?
C8 H83 0.9800 . ?
C9 H91 0.9800 . ?
C9 H92 0.9800 . ?
C9 H93 0.9800 . ?
C10 H101 0.9800 . ?
C10 H102 0.9800 . ?
C10 H103 0.9800 . ?
